data_7003766
loop_
_publ_author_name
'Xue, Sijia'
'Chai, An'
'Cai, Zhijuan'
'Wei, Yongge'
'Xiang, Changsheng'
'Bian, Wangdong'
'Shen, Jian'

_publ_section_title
;
 A new class of functionalized polyoxometalates: synthesis, structure
 and preliminary antitumor activity studies of three arylimido
 substituted hexamolybdates bearing a strong electron-withdrawing nitro
 group, (Bu4N)2[Mo6O18(&#xE002;NAr)] (Ar = 3-NO2-C6H4,
 2-CH3-4-NO2-C6H3, 2-CH3-5-NO2-C6H3)
;
_journal_issue 35
_journal_name_full 'Dalton Transactions'
_journal_page_first 4770
_journal_page_last 4775
_journal_paper_doi 10.1039/b719388b
_journal_year 2008
_chemical_formula_sum 'C38 H76 Mo6 N4 O20'
_chemical_formula_weight 1484.67
_chemical_name_systematic
;
?
;
_space_group_IT_number 14
_symmetry_cell_setting monoclinic
_symmetry_space_group_name_Hall '-P 2ybc'
_symmetry_space_group_name_H-M 'P 1 21/c 1'
_atom_sites_solution_hydrogens geom
_atom_sites_solution_primary direct
_atom_sites_solution_secondary difmap
_audit_creation_method SHELXL-97
_cell_angle_alpha 90.00
_cell_angle_beta 91.057(2)
_cell_angle_gamma 90.00
_cell_formula_units_Z 4
_cell_length_a 16.8273(17)
_cell_length_b 17.3291(17)
_cell_length_c 19.685(2)
_cell_measurement_reflns_used 7897
_cell_measurement_temperature 297(2)
_cell_measurement_theta_max 19.77
_cell_measurement_theta_min 2.35
_cell_volume 5739.2(10)
_computing_cell_refinement 'Bruker SMART'
_computing_data_collection 'Bruker SMART'
_computing_data_reduction 'Bruker SAINT'
_computing_molecular_graphics 'Bruker SHELXTL'
_computing_publication_material 'Bruker SHELXTL'
_computing_structure_refinement 'SHELXL-97 (Sheldrick, 1997)'
_computing_structure_solution 'SHELXS-97 (Sheldrick, 1990)'
_diffrn_ambient_temperature 297(2)
_diffrn_measured_fraction_theta_full 0.998
_diffrn_measured_fraction_theta_max 0.998
_diffrn_measurement_device_type 'CCD area detector'
_diffrn_measurement_method 'phi and omega scans'
_diffrn_radiation_monochromator graphite
_diffrn_radiation_source 'fine-focus sealed tube'
_diffrn_radiation_type MoK\a
_diffrn_radiation_wavelength 0.71073
_diffrn_reflns_av_R_equivalents 0.0640
_diffrn_reflns_av_sigmaI/netI 0.0590
_diffrn_reflns_limit_h_max 20
_diffrn_reflns_limit_h_min -20
_diffrn_reflns_limit_k_max 20
_diffrn_reflns_limit_k_min -20
_diffrn_reflns_limit_l_max 23
_diffrn_reflns_limit_l_min -23
_diffrn_reflns_number 39154
_diffrn_reflns_theta_full 25.00
_diffrn_reflns_theta_max 25.00
_diffrn_reflns_theta_min 1.21
_exptl_absorpt_coefficient_mu 1.339
_exptl_absorpt_correction_T_max 0.8777
_exptl_absorpt_correction_T_min 0.7755
_exptl_absorpt_correction_type multi-scan
_exptl_crystal_colour red
_exptl_crystal_density_diffrn 1.718
_exptl_crystal_density_method 'not measured'
_exptl_crystal_description block
_exptl_crystal_F_000 2976
_exptl_crystal_size_max 0.20
_exptl_crystal_size_mid 0.10
_exptl_crystal_size_min 0.10
_refine_diff_density_max 0.580
_refine_diff_density_min -0.457
_refine_diff_density_rms 0.088
_refine_ls_extinction_method none
_refine_ls_goodness_of_fit_ref 1.147
_refine_ls_hydrogen_treatment constr
_refine_ls_matrix_type full
_refine_ls_number_parameters 613
_refine_ls_number_reflns 10083
_refine_ls_number_restraints 566
_refine_ls_restrained_S_all 1.192
_refine_ls_R_factor_all 0.1351
_refine_ls_R_factor_gt 0.0770
_refine_ls_shift/su_max 0.000
_refine_ls_shift/su_mean 0.000
_refine_ls_structure_factor_coef Fsqd
_refine_ls_weighting_details 'calc w=1/[\s^2^(Fo^2^)+(0.0163P)^2^+17.0986P] where P=(Fo^2^+2Fc^2^)/3'
_refine_ls_weighting_scheme calc
_refine_ls_wR_factor_gt 0.1236
_refine_ls_wR_factor_ref 0.1412
_reflns_number_gt 5530
_reflns_number_total 10083
_reflns_threshold_expression >2sigma(I)
_cod_data_source_file b719388b.txt
_cod_data_source_block 1
_cod_depositor_comments
;
The following automatic conversions were performed:
'_symmetry_cell_setting' value 'Monoclinic' changed to 'monoclinic'
according to '/home/saulius/struct/CIF-dictionaries/cif_core.dic'
dictionary named 'cif_core.dic' version 2.4.1 from
2010-06-29.

'_exptl_absorpt_correction_type' value 'MULTI-SCAN' changed
to 'multi-scan' according to
'/home/saulius/struct/CIF-dictionaries/cif_core.dic' dictionary named
'cif_core.dic' version 2.4.1 from 2010-06-29.

Automatic conversion script
Id: cif_fix_enum 1527 2010-12-29 10:47:43Z saulius 
;
_cod_original_cell_volume 5739.1(10)
_cod_original_sg_symbol_H-M P2(1)/c
_cod_database_code 7003766

loop_
_symmetry_equiv_pos_as_xyz
'x, y, z'
'-x, y+1/2, -z+1/2'
'-x, -y, -z'
'x, -y-1/2, z-1/2'

loop_
_atom_site_label
_atom_site_type_symbol
_atom_site_fract_x
_atom_site_fract_y
_atom_site_fract_z
_atom_site_U_iso_or_equiv
_atom_site_adp_type
_atom_site_occupancy
_atom_site_symmetry_multiplicity
_atom_site_calc_flag
_atom_site_refinement_flags
_atom_site_disorder_assembly
_atom_site_disorder_group
Mo1 Mo 0.24847(7) 0.60906(7) 0.22190(5) 0.1134(4) Uani 1 1 d . . .
Mo2 Mo 0.25394(6) 0.76451(6) 0.31466(6) 0.1012(4) Uani 1 1 d . . .
Mo3 Mo 0.11466(5) 0.63372(5) 0.33754(5) 0.0805(3) Uani 1 1 d . . .
Mo4 Mo 0.25914(6) 0.65505(6) 0.45268(5) 0.0931(3) Uani 1 1 d . . .
Mo5 Mo 0.25310(5) 0.49891(5) 0.35656(5) 0.0887(3) Uani 1 1 d . . .
Mo6 Mo 0.39279(6) 0.63015(6) 0.33347(7) 0.1140(4) Uani 1 1 d . . .
O1 O 0.2544(3) 0.6313(3) 0.3341(3) 0.0715(16) Uani 1 1 d . . .
O2 O 0.1352(4) 0.6114(4) 0.2440(3) 0.100(2) Uani 1 1 d . . .
O3 O 0.2479(4) 0.7187(4) 0.2251(3) 0.115(3) Uani 1 1 d . . .
O4 O 0.2503(4) 0.5045(4) 0.2611(4) 0.110(2) Uani 1 1 d . . .
O5 O 0.2517(5) 0.8598(4) 0.2997(5) 0.145(3) Uani 1 1 d . . .
O6 O 0.1402(4) 0.7384(4) 0.3204(3) 0.090(2) Uani 1 1 d . . .
O7 O 0.2575(4) 0.7578(4) 0.4112(4) 0.102(2) Uani 1 1 d . . .
O8 O 0.3653(4) 0.7393(4) 0.3168(4) 0.124(3) Uani 1 1 d . . .
O9 O 0.0148(3) 0.6334(4) 0.3400(4) 0.108(2) Uani 1 1 d . . .
O10 O 0.1475(4) 0.6513(3) 0.4315(3) 0.0846(19) Uani 1 1 d . . .
O11 O 0.1430(3) 0.5249(3) 0.3562(3) 0.0875(19) Uani 1 1 d . . .
O12 O 0.2634(5) 0.6729(5) 0.5356(4) 0.134(3) Uani 1 1 d . . .
O13 O 0.2593(4) 0.5459(4) 0.4462(3) 0.097(2) Uani 1 1 d . . .
O14 O 0.3689(4) 0.6529(4) 0.4274(4) 0.111(2) Uani 1 1 d . . .
O15 O 0.2536(4) 0.4027(4) 0.3737(4) 0.125(3) Uani 1 1 d . . .
O16 O 0.3671(4) 0.5249(4) 0.3516(3) 0.100(2) Uani 1 1 d . . .
O17 O 0.4930(4) 0.6313(5) 0.3320(5) 0.162(4) Uani 1 1 d . . .
O18 O 0.3636(5) 0.6123(5) 0.2405(4) 0.128(3) Uani 1 1 d . . .
N1 N 0.2444(7) 0.5843(7) 0.1380(5) 0.148(4) Uani 1 1 d . . .
C6 C 0.2153(11) 0.4709(9) 0.0685(7) 0.251(8) Uani 1 1 d DU . .
H6 H 0.1995 0.4446 0.1072 0.301 Uiso 1 1 calc R . .
C1 C 0.2439(10) 0.5467(9) 0.0738(6) 0.219(7) Uani 1 1 d DU . .
C2 C 0.2743(9) 0.5830(8) 0.0173(7) 0.273(9) Uani 1 1 d DU . .
H2 H 0.2945 0.6328 0.0210 0.328 Uiso 1 1 calc R . .
C3 C 0.2746(12) 0.5449(10) -0.0454(7) 0.310(9) Uani 1 1 d DU . .
H3 H 0.2960 0.5690 -0.0831 0.372 Uiso 1 1 calc R . .
C4 C 0.2428(13) 0.4707(11) -0.0513(7) 0.316(9) Uani 1 1 d DU . .
H4 H 0.2430 0.4451 -0.0928 0.380 Uiso 1 1 calc R . .
C5 C 0.2108(15) 0.4353(11) 0.0057(7) 0.296(9) Uani 1 1 d DU . .
N2 N 0.1822(19) 0.3580(14) 0.0004(9) 0.362(11) Uani 1 1 d DU . .
O19 O 0.1843(18) 0.3244(12) -0.0563(13) 0.510(16) Uani 1 1 d DU . .
O20 O 0.1566(17) 0.3251(11) 0.0530(12) 0.415(12) Uani 1 1 d DU . .
N3 N 0.9734(5) 0.3600(4) 0.3390(4) 0.082(2) Uani 1 1 d . . .
C7 C 0.9353(7) 0.3853(6) 0.2703(5) 0.101(3) Uani 1 1 d D . .
H7A H 0.9330 0.3410 0.2403 0.122 Uiso 1 1 calc R . .
H7B H 0.8811 0.4017 0.2782 0.122 Uiso 1 1 calc R . .
C8 C 0.9781(7) 0.4495(6) 0.2351(5) 0.115(4) Uani 1 1 d D . .
H8A H 1.0296 0.4313 0.2205 0.138 Uiso 1 1 calc R . .
H8B H 0.9868 0.4920 0.2665 0.138 Uiso 1 1 calc R . .
C9 C 0.9296(9) 0.4775(8) 0.1735(6) 0.179(7) Uani 1 1 d D . .
H9A H 0.9162 0.4339 0.1447 0.215 Uiso 1 1 calc R . .
H9B H 0.8804 0.5004 0.1887 0.215 Uiso 1 1 calc R . .
C10 C 0.9742(10) 0.5354(9) 0.1335(7) 0.196(8) Uani 1 1 d D . .
H10A H 0.9418 0.5525 0.0958 0.294 Uiso 1 1 calc R . .
H10B H 1.0220 0.5124 0.1171 0.294 Uiso 1 1 calc R . .
H10C H 0.9875 0.5787 0.1620 0.294 Uiso 1 1 calc R . .
C11 C 0.9737(6) 0.4273(5) 0.3887(5) 0.092(3) Uani 1 1 d D . .
H11A H 0.9898 0.4076 0.4330 0.111 Uiso 1 1 calc R . .
H11B H 1.0142 0.4634 0.3747 0.111 Uiso 1 1 calc R . .
C12 C 0.8974(7) 0.4717(6) 0.3970(5) 0.101(3) Uani 1 1 d D . .
H12A H 0.8547 0.4360 0.4067 0.121 Uiso 1 1 calc R . .
H12B H 0.8841 0.4982 0.3549 0.121 Uiso 1 1 calc R . .
C13 C 0.9048(7) 0.5308(6) 0.4548(5) 0.115(4) Uani 1 1 d D . .
H13A H 0.9051 0.5036 0.4979 0.138 Uiso 1 1 calc R . .
H13B H 0.9553 0.5574 0.4512 0.138 Uiso 1 1 calc R . .
C14 C 0.8402(9) 0.5885(7) 0.4546(7) 0.170(6) Uani 1 1 d D . .
H14A H 0.8492 0.6246 0.4910 0.255 Uiso 1 1 calc R . .
H14B H 0.7902 0.5630 0.4606 0.255 Uiso 1 1 calc R . .
H14C H 0.8393 0.6156 0.4120 0.255 Uiso 1 1 calc R . .
C15 C 0.9238(6) 0.2926(5) 0.3656(5) 0.093(3) Uani 1 1 d D . .
H15A H 0.8698 0.3107 0.3717 0.112 Uiso 1 1 calc R . .
H15B H 0.9219 0.2528 0.3310 0.112 Uiso 1 1 calc R . .
C16 C 0.9519(7) 0.2570(6) 0.4305(5) 0.111(4) Uani 1 1 d D . .
H16A H 0.9506 0.2955 0.4661 0.133 Uiso 1 1 calc R . .
H16B H 1.0067 0.2408 0.4256 0.133 Uiso 1 1 calc R . .
C17 C 0.9027(8) 0.1881(6) 0.4516(6) 0.135(5) Uani 1 1 d D . .
H17A H 0.8478 0.2043 0.4556 0.161 Uiso 1 1 calc R . .
H17B H 0.9046 0.1495 0.4160 0.161 Uiso 1 1 calc R . .
C18 C 0.9290(10) 0.1521(7) 0.5166(6) 0.176(7) Uani 1 1 d D . .
H18A H 0.8946 0.1097 0.5270 0.264 Uiso 1 1 calc R . .
H18B H 0.9270 0.1897 0.5524 0.264 Uiso 1 1 calc R . .
H18C H 0.9825 0.1336 0.5126 0.264 Uiso 1 1 calc R . .
C19 C 1.0586(7) 0.3348(6) 0.3302(5) 0.107(4) Uani 1 1 d D . .
H19A H 1.0886 0.3787 0.3138 0.128 Uiso 1 1 calc R . .
H19B H 1.0805 0.3213 0.3746 0.128 Uiso 1 1 calc R . .
C20 C 1.0723(8) 0.2678(7) 0.2827(6) 0.134(5) Uani 1 1 d D . .
H20A H 1.0459 0.2771 0.2393 0.160 Uiso 1 1 calc R . .
H20B H 1.0509 0.2207 0.3019 0.160 Uiso 1 1 calc R . .
C21 C 1.1623(9) 0.2594(11) 0.2731(11) 0.231(10) Uani 1 1 d D . .
H21A H 1.1837 0.3094 0.2609 0.278 Uiso 1 1 calc R . .
H21B H 1.1866 0.2445 0.3162 0.278 Uiso 1 1 calc R . .
C22 C 1.1839(12) 0.2065(17) 0.2244(13) 0.40(2) Uani 1 1 d D . .
H22A H 1.2404 0.2081 0.2189 0.599 Uiso 1 1 calc R . .
H22B H 1.1578 0.2189 0.1820 0.599 Uiso 1 1 calc R . .
H22C H 1.1684 0.1557 0.2384 0.599 Uiso 1 1 calc R . .
N4 N 0.4949(7) 0.3229(8) 0.3399(7) 0.220(5) Uani 1 1 d DU . .
C23 C 0.4452(9) 0.3497(10) 0.2758(7) 0.217(6) Uani 1 1 d DU . .
H23A H 0.3912 0.3338 0.2853 0.260 Uiso 1 1 calc R . .
H23B H 0.4450 0.4056 0.2788 0.260 Uiso 1 1 calc R . .
C24 C 0.4537(14) 0.3345(15) 0.2062(9) 0.287(9) Uani 1 1 d DU . .
H24A H 0.4535 0.2790 0.1997 0.344 Uiso 1 1 calc R . .
H24B H 0.5053 0.3533 0.1926 0.344 Uiso 1 1 calc R . .
C25 C 0.3916(14) 0.3689(17) 0.1591(10) 0.307(11) Uani 1 1 d DU . .
H25A H 0.3449 0.3362 0.1560 0.369 Uiso 1 1 calc R . .
H25B H 0.3759 0.4198 0.1745 0.369 Uiso 1 1 calc R . .
C26 C 0.431(2) 0.373(2) 0.0945(13) 0.48(2) Uani 1 1 d DU . .
H26A H 0.4027 0.4084 0.0651 0.721 Uiso 1 1 calc R . .
H26B H 0.4318 0.3230 0.0740 0.721 Uiso 1 1 calc R . .
H26C H 0.4844 0.3913 0.1016 0.721 Uiso 1 1 calc R . .
C27 C 0.5743(9) 0.3574(11) 0.3387(11) 0.296(9) Uani 1 1 d DU . .
H27A H 0.5999 0.3460 0.3821 0.356 Uiso 1 1 calc R . .
H27B H 0.6039 0.3300 0.3044 0.356 Uiso 1 1 calc R . .
C28 C 0.5850(12) 0.4392(12) 0.3262(14) 0.322(11) Uani 1 1 d DU . .
H28A H 0.5526 0.4678 0.3578 0.387 Uiso 1 1 calc R . .
H28B H 0.5656 0.4509 0.2807 0.387 Uiso 1 1 calc R . .
C29 C 0.6708(12) 0.4676(15) 0.3333(13) 0.306(11) Uani 1 1 d DU . .
H29A H 0.6819 0.4836 0.3798 0.368 Uiso 1 1 calc R . .
H29B H 0.7073 0.4265 0.3220 0.368 Uiso 1 1 calc R . .
C30 C 0.6811(13) 0.5325(13) 0.2874(12) 0.305(13) Uani 1 1 d DU . .
H30A H 0.7351 0.5504 0.2904 0.457 Uiso 1 1 calc R . .
H30B H 0.6459 0.5735 0.2997 0.457 Uiso 1 1 calc R . .
H30C H 0.6692 0.5164 0.2417 0.457 Uiso 1 1 calc R . .
C31 C 0.4466(9) 0.3491(10) 0.3987(7) 0.243(7) Uani 1 1 d DU . .
H31A H 0.4339 0.4030 0.3910 0.291 Uiso 1 1 calc R . .
H31B H 0.3967 0.3210 0.3963 0.291 Uiso 1 1 calc R . .
C32 C 0.4763(13) 0.3428(16) 0.4676(10) 0.344(11) Uani 1 1 d DU . .
H32A H 0.5250 0.3724 0.4725 0.412 Uiso 1 1 calc R . .
H32B H 0.4886 0.2892 0.4775 0.412 Uiso 1 1 calc R . .
C33 C 0.4137(18) 0.3731(17) 0.5194(12) 0.402(15) Uani 1 1 d DU . .
H33A H 0.4382 0.3779 0.5642 0.482 Uiso 1 1 calc R . .
H33B H 0.3947 0.4236 0.5054 0.482 Uiso 1 1 calc R . .
C34 C 0.3457(16) 0.3174(18) 0.5215(17) 0.455(19) Uani 1 1 d DU . .
H34A H 0.3053 0.3375 0.5504 0.682 Uiso 1 1 calc R . .
H34B H 0.3642 0.2688 0.5391 0.682 Uiso 1 1 calc R . .
H34C H 0.3242 0.3102 0.4765 0.682 Uiso 1 1 calc R . .
C35 C 0.4966(13) 0.2354(9) 0.3370(10) 0.320(9) Uani 1 1 d DU . .
H35A H 0.4428 0.2153 0.3356 0.383 Uiso 1 1 calc R . .
H35B H 0.5233 0.2186 0.2963 0.383 Uiso 1 1 calc R . .
C36 C 0.5379(16) 0.2077(15) 0.3957(12) 0.379(13) Uani 1 1 d DU . .
H36A H 0.5143 0.2330 0.4344 0.455 Uiso 1 1 calc R . .
H36B H 0.5919 0.2268 0.3931 0.455 Uiso 1 1 calc R . .
C37 C 0.5441(18) 0.1206(17) 0.414(2) 0.447(16) Uani 1 1 d DU . .
H37A H 0.5851 0.0962 0.3872 0.537 Uiso 1 1 calc R . .
H37B H 0.5577 0.1144 0.4616 0.537 Uiso 1 1 calc R . .
C38 C 0.466(2) 0.0850(19) 0.398(3) 0.60(3) Uani 1 1 d DU . .
H38A H 0.4679 0.0310 0.4093 0.901 Uiso 1 1 calc R . .
H38B H 0.4532 0.0912 0.3509 0.901 Uiso 1 1 calc R . .
H38C H 0.4258 0.1096 0.4248 0.901 Uiso 1 1 calc R . .

loop_
_atom_site_aniso_label
_atom_site_aniso_U_11
_atom_site_aniso_U_22
_atom_site_aniso_U_33
_atom_site_aniso_U_23
_atom_site_aniso_U_13
_atom_site_aniso_U_12
Mo1 0.1249(9) 0.1409(11) 0.0753(7) 0.0075(7) 0.0246(6) 0.0158(8)
Mo2 0.0907(7) 0.0810(7) 0.1326(10) 0.0306(6) 0.0187(6) -0.0060(6)
Mo3 0.0635(5) 0.0874(7) 0.0907(7) 0.0191(5) 0.0043(5) 0.0001(5)
Mo4 0.0957(7) 0.1009(8) 0.0821(7) -0.0002(6) -0.0101(5) 0.0070(6)
Mo5 0.0784(6) 0.0740(6) 0.1137(8) 0.0083(6) 0.0043(5) 0.0032(5)
Mo6 0.0622(6) 0.1105(9) 0.1698(12) 0.0160(8) 0.0192(7) -0.0021(6)
O1 0.057(3) 0.078(4) 0.080(4) 0.019(3) 0.010(3) 0.000(3)
O2 0.093(5) 0.123(6) 0.084(5) 0.009(4) -0.006(4) 0.002(4)
O3 0.119(6) 0.128(6) 0.099(5) 0.031(5) 0.045(5) 0.010(5)
O4 0.111(6) 0.099(5) 0.122(6) -0.018(5) 0.018(5) 0.012(4)
O5 0.132(7) 0.094(6) 0.208(9) 0.052(6) 0.014(6) -0.020(5)
O6 0.076(4) 0.097(5) 0.098(5) 0.019(4) 0.006(4) 0.015(4)
O7 0.097(5) 0.086(5) 0.122(6) -0.020(4) -0.007(4) 0.001(4)
O8 0.075(5) 0.109(6) 0.189(8) 0.022(5) 0.029(5) -0.025(4)
O9 0.050(4) 0.137(6) 0.136(6) 0.030(5) 0.007(4) -0.002(4)
O10 0.085(4) 0.090(5) 0.080(4) 0.013(4) 0.026(4) 0.019(4)
O11 0.074(4) 0.081(4) 0.108(5) 0.015(4) 0.002(4) -0.011(3)
O12 0.156(7) 0.148(7) 0.098(6) -0.020(5) -0.023(5) 0.023(6)
O13 0.096(5) 0.089(5) 0.104(5) 0.027(4) -0.008(4) 0.010(4)
O14 0.079(5) 0.101(5) 0.152(7) -0.013(5) -0.026(5) -0.006(4)
O15 0.119(6) 0.079(5) 0.178(8) 0.009(5) -0.003(6) 0.017(4)
O16 0.076(5) 0.100(5) 0.124(6) -0.001(4) 0.005(4) 0.018(4)
O17 0.061(5) 0.155(8) 0.270(11) 0.010(7) 0.022(6) -0.001(5)
O18 0.116(6) 0.148(7) 0.122(6) 0.015(5) 0.059(5) 0.012(5)
N1 0.187(11) 0.180(11) 0.078(7) 0.013(7) 0.033(7) 0.054(9)
C6 0.32(2) 0.236(15) 0.191(13) 0.015(12) -0.060(15) 0.130(16)
C1 0.34(2) 0.216(14) 0.101(9) 0.041(10) 0.006(12) 0.150(15)
C2 0.46(2) 0.268(15) 0.096(10) 0.044(10) 0.060(14) 0.190(15)
C3 0.48(2) 0.34(2) 0.112(10) 0.016(12) 0.042(16) 0.199(19)
C4 0.40(2) 0.36(2) 0.184(14) -0.030(14) -0.061(16) 0.204(19)
C5 0.38(2) 0.274(16) 0.232(16) -0.021(13) -0.093(18) 0.141(17)
N2 0.43(3) 0.300(19) 0.35(2) -0.076(15) -0.14(2) 0.13(2)
O19 0.64(4) 0.44(2) 0.44(3) -0.22(2) -0.20(3) 0.18(2)
O20 0.43(3) 0.32(2) 0.49(3) -0.04(2) -0.12(3) -0.04(2)
N3 0.089(6) 0.076(6) 0.079(6) -0.011(5) 0.006(5) -0.014(5)
C7 0.123(9) 0.108(9) 0.073(7) -0.005(7) 0.005(7) -0.025(7)
C8 0.164(12) 0.103(9) 0.079(8) 0.006(7) 0.009(8) -0.037(8)
C9 0.26(2) 0.176(15) 0.098(10) 0.051(10) 0.000(12) -0.081(14)
C10 0.27(2) 0.200(17) 0.118(12) 0.039(11) -0.028(12) -0.079(15)
C11 0.126(10) 0.069(7) 0.081(7) -0.022(6) -0.003(7) -0.023(7)
C12 0.126(10) 0.086(8) 0.091(8) -0.011(7) 0.004(7) -0.008(7)
C13 0.162(12) 0.092(9) 0.090(8) -0.008(7) 0.029(8) -0.003(8)
C14 0.26(2) 0.109(11) 0.143(13) 0.001(9) 0.036(12) 0.045(12)
C15 0.116(9) 0.064(7) 0.099(8) -0.003(6) 0.011(7) -0.028(6)
C16 0.144(11) 0.098(9) 0.091(9) 0.010(7) 0.024(8) -0.014(8)
C17 0.187(14) 0.082(9) 0.137(12) 0.007(8) 0.039(10) -0.013(9)
C18 0.28(2) 0.129(12) 0.122(12) 0.047(10) 0.025(12) 0.029(12)
C19 0.110(10) 0.113(9) 0.098(8) -0.016(7) 0.017(7) -0.023(8)
C20 0.145(13) 0.131(11) 0.126(11) -0.026(9) 0.029(9) 0.010(9)
C21 0.161(18) 0.26(2) 0.27(2) -0.147(19) 0.040(16) 0.038(15)
C22 0.19(2) 0.64(6) 0.37(4) -0.24(4) 0.05(2) -0.04(3)
N4 0.147(10) 0.241(11) 0.272(12) -0.064(12) 0.034(10) 0.072(9)
C23 0.183(14) 0.254(15) 0.213(11) -0.079(13) 0.011(11) -0.059(13)
C24 0.28(2) 0.33(2) 0.252(12) -0.084(18) 0.040(16) 0.007(19)
C25 0.32(3) 0.40(3) 0.203(15) -0.08(2) 0.014(15) 0.01(2)
C26 0.53(5) 0.60(5) 0.31(2) 0.09(3) 0.13(2) 0.07(4)
C27 0.183(12) 0.359(19) 0.35(2) -0.05(2) -0.048(12) 0.044(14)
C28 0.221(17) 0.38(2) 0.36(2) -0.05(2) -0.090(18) -0.059(16)
C29 0.171(16) 0.44(3) 0.31(3) 0.01(2) -0.03(2) 0.000(16)
C30 0.25(2) 0.32(3) 0.35(3) -0.05(2) 0.09(2) 0.045(17)
C31 0.220(15) 0.306(17) 0.200(11) -0.103(15) -0.036(11) 0.156(14)
C32 0.34(2) 0.46(3) 0.231(13) -0.10(2) -0.085(15) 0.21(2)
C33 0.43(3) 0.60(3) 0.180(14) -0.10(2) -0.057(19) 0.24(3)
C34 0.39(3) 0.60(4) 0.37(4) 0.06(3) 0.00(3) 0.27(3)
C35 0.33(2) 0.248(12) 0.39(2) -0.094(14) 0.11(2) 0.112(14)
C36 0.40(3) 0.32(2) 0.43(3) 0.02(2) 0.16(2) 0.18(2)
C37 0.49(4) 0.31(2) 0.55(3) 0.04(3) 0.20(3) 0.13(3)
C38 0.62(5) 0.49(4) 0.70(5) -0.18(4) 0.28(5) -0.05(4)

loop_
_atom_type_symbol
_atom_type_description
_atom_type_scat_dispersion_real
_atom_type_scat_dispersion_imag
_atom_type_scat_source
C C 0.0033 0.0016 'International Tables Vol C Tables 4.2.6.8 and 6.1.1.4'
H H 0.0000 0.0000 'International Tables Vol C Tables 4.2.6.8 and 6.1.1.4'
O O 0.0106 0.0060 'International Tables Vol C Tables 4.2.6.8 and 6.1.1.4'
N N 0.0061 0.0033 'International Tables Vol C Tables 4.2.6.8 and 6.1.1.4'
Mo Mo -1.6832 0.6857 'International Tables Vol C Tables 4.2.6.8 and 6.1.1.4'

loop_
_geom_angle_atom_site_label_1
_geom_angle_atom_site_label_2
_geom_angle_atom_site_label_3
_geom_angle
_geom_angle_site_symmetry_1
_geom_angle_site_symmetry_3
_geom_angle_publ_flag
N1 Mo1 O3 106.4(4) . . ?
N1 Mo1 O2 101.4(4) . . ?
O3 Mo1 O2 88.1(3) . . ?
N1 Mo1 O18 102.1(4) . . ?
O3 Mo1 O18 88.3(3) . . ?
O2 Mo1 O18 156.3(3) . . ?
N1 Mo1 O4 98.5(4) . . ?
O3 Mo1 O4 155.1(3) . . ?
O2 Mo1 O4 86.6(3) . . ?
O18 Mo1 O4 86.8(3) . . ?
N1 Mo1 O1 175.4(4) . . ?
O3 Mo1 O1 78.2(3) . . ?
O2 Mo1 O1 78.7(2) . . ?
O18 Mo1 O1 77.6(3) . . ?
O4 Mo1 O1 76.9(2) . . ?
O5 Mo2 O7 103.6(4) . . ?
O5 Mo2 O8 104.2(3) . . ?
O7 Mo2 O8 87.2(3) . . ?
O5 Mo2 O3 104.1(4) . . ?
O7 Mo2 O3 152.2(3) . . ?
O8 Mo2 O3 87.8(3) . . ?
O5 Mo2 O6 102.6(3) . . ?
O7 Mo2 O6 86.7(3) . . ?
O8 Mo2 O6 153.2(3) . . ?
O3 Mo2 O6 85.6(3) . . ?
O5 Mo2 O1 178.7(3) . . ?
O7 Mo2 O1 77.1(2) . . ?
O8 Mo2 O1 76.8(2) . . ?
O3 Mo2 O1 75.2(2) . . ?
O6 Mo2 O1 76.4(2) . . ?
O9 Mo3 O6 103.8(3) . . ?
O9 Mo3 O2 102.9(3) . . ?
O6 Mo3 O2 88.6(3) . . ?
O9 Mo3 O10 103.9(3) . . ?
O6 Mo3 O10 87.6(3) . . ?
O2 Mo3 O10 153.0(3) . . ?
O9 Mo3 O11 103.2(3) . . ?
O6 Mo3 O11 153.0(2) . . ?
O2 Mo3 O11 86.5(3) . . ?
O10 Mo3 O11 84.8(3) . . ?
O9 Mo3 O1 178.8(3) . . ?
O6 Mo3 O1 77.4(2) . . ?
O2 Mo3 O1 76.8(2) . . ?
O10 Mo3 O1 76.4(2) . . ?
O11 Mo3 O1 75.6(2) . . ?
O12 Mo4 O13 104.6(3) . . ?
O12 Mo4 O10 104.1(3) . . ?
O13 Mo4 O10 87.4(3) . . ?
O12 Mo4 O14 103.5(4) . . ?
O13 Mo4 O14 87.7(3) . . ?
O10 Mo4 O14 152.3(3) . . ?
O12 Mo4 O7 103.9(3) . . ?
O13 Mo4 O7 151.5(3) . . ?
O10 Mo4 O7 86.2(3) . . ?
O14 Mo4 O7 85.2(3) . . ?
O12 Mo4 O1 179.1(4) . . ?
O13 Mo4 O1 76.2(2) . . ?
O10 Mo4 O1 76.4(2) . . ?
O14 Mo4 O1 75.9(3) . . ?
O7 Mo4 O1 75.4(2) . . ?
O15 Mo5 O4 104.4(4) . . ?
O15 Mo5 O11 103.5(3) . . ?
O4 Mo5 O11 88.7(3) . . ?
O15 Mo5 O13 103.4(3) . . ?
O4 Mo5 O13 152.2(3) . . ?
O11 Mo5 O13 86.6(3) . . ?
O15 Mo5 O16 103.4(3) . . ?
O4 Mo5 O16 86.8(3) . . ?
O11 Mo5 O16 153.0(3) . . ?
O13 Mo5 O16 85.0(3) . . ?
O15 Mo5 O1 179.0(3) . . ?
O4 Mo5 O1 76.1(2) . . ?
O11 Mo5 O1 77.3(2) . . ?
O13 Mo5 O1 76.1(2) . . ?
O16 Mo5 O1 75.8(2) . . ?
O17 Mo6 O16 104.1(4) . . ?
O17 Mo6 O18 103.0(4) . . ?
O16 Mo6 O18 88.2(3) . . ?
O17 Mo6 O14 103.8(4) . . ?
O16 Mo6 O14 88.0(3) . . ?
O18 Mo6 O14 153.1(3) . . ?
O17 Mo6 O8 102.6(4) . . ?
O16 Mo6 O8 153.3(3) . . ?
O18 Mo6 O8 86.6(3) . . ?
O14 Mo6 O8 84.9(3) . . ?
O17 Mo6 O1 178.7(4) . . ?
O16 Mo6 O1 77.2(2) . . ?
O18 Mo6 O1 76.5(3) . . ?
O14 Mo6 O1 76.6(2) . . ?
O8 Mo6 O1 76.2(2) . . ?
Mo1 O1 Mo6 91.12(19) . . ?
Mo1 O1 Mo5 91.0(2) . . ?
Mo6 O1 Mo5 90.29(19) . . ?
Mo1 O1 Mo2 90.51(19) . . ?
Mo6 O1 Mo2 90.46(19) . . ?
Mo5 O1 Mo2 178.3(3) . . ?
Mo1 O1 Mo3 90.3(2) . . ?
Mo6 O1 Mo3 178.6(3) . . ?
Mo5 O1 Mo3 89.95(18) . . ?
Mo2 O1 Mo3 89.27(19) . . ?
Mo1 O1 Mo4 179.4(3) . . ?
Mo6 O1 Mo4 89.49(19) . . ?
Mo5 O1 Mo4 89.09(18) . . ?
Mo2 O1 Mo4 89.4(2) . . ?
Mo3 O1 Mo4 89.10(18) . . ?
Mo3 O2 Mo1 114.2(3) . . ?
Mo1 O3 Mo2 116.1(3) . . ?
Mo5 O4 Mo1 116.0(3) . . ?
Mo3 O6 Mo2 116.9(3) . . ?
Mo2 O7 Mo4 118.1(3) . . ?
Mo2 O8 Mo6 116.5(3) . . ?
Mo4 O10 Mo3 118.2(3) . . ?
Mo5 O11 Mo3 117.2(3) . . ?
Mo4 O13 Mo5 118.6(3) . . ?
Mo4 O14 Mo6 117.9(3) . . ?
Mo6 O16 Mo5 116.8(3) . . ?
Mo6 O18 Mo1 114.7(3) . . ?
C1 N1 Mo1 167.1(10) . . ?
C5 C6 C1 119.9(9) . . ?
C5 C6 H6 120.1 . . ?
C1 C6 H6 120.1 . . ?
C2 C1 C6 119.8(8) . . ?
C2 C1 N1 120.7(11) . . ?
C6 C1 N1 119.5(11) . . ?
C1 C2 C3 120.2(8) . . ?
C1 C2 H2 119.9 . . ?
C3 C2 H2 119.9 . . ?
C4 C3 C2 119.9(9) . . ?
C4 C3 H3 120.1 . . ?
C2 C3 H3 120.1 . . ?
C5 C4 C3 119.5(9) . . ?
C5 C4 H4 120.3 . . ?
C3 C4 H4 120.3 . . ?
C6 C5 C4 120.4(9) . . ?
C6 C5 N2 119.9(10) . . ?
C4 C5 N2 119.2(10) . . ?
O19 N2 O20 122(3) . . ?
O19 N2 C5 118.9(18) . . ?
O20 N2 C5 118.8(17) . . ?
C19 N3 C11 107.6(7) . . ?
C19 N3 C15 110.1(8) . . ?
C11 N3 C15 111.1(7) . . ?
C19 N3 C7 111.1(8) . . ?
C11 N3 C7 109.9(8) . . ?
C15 N3 C7 107.1(7) . . ?
C8 C7 N3 114.7(8) . . ?
C8 C7 H7A 108.6 . . ?
N3 C7 H7A 108.6 . . ?
C8 C7 H7B 108.6 . . ?
N3 C7 H7B 108.6 . . ?
H7A C7 H7B 107.6 . . ?
C7 C8 C9 110.3(9) . . ?
C7 C8 H8A 109.6 . . ?
C9 C8 H8A 109.6 . . ?
C7 C8 H8B 109.6 . . ?
C9 C8 H8B 109.6 . . ?
H8A C8 H8B 108.1 . . ?
C10 C9 C8 111.5(11) . . ?
C10 C9 H9A 109.3 . . ?
C8 C9 H9A 109.3 . . ?
C10 C9 H9B 109.3 . . ?
C8 C9 H9B 109.3 . . ?
H9A C9 H9B 108.0 . . ?
C9 C10 H10A 109.5 . . ?
C9 C10 H10B 109.5 . . ?
H10A C10 H10B 109.5 . . ?
C9 C10 H10C 109.5 . . ?
H10A C10 H10C 109.5 . . ?
H10B C10 H10C 109.5 . . ?
C12 C11 N3 117.9(8) . . ?
C12 C11 H11A 107.8 . . ?
N3 C11 H11A 107.8 . . ?
C12 C11 H11B 107.8 . . ?
N3 C11 H11B 107.8 . . ?
H11A C11 H11B 107.2 . . ?
C11 C12 C13 111.4(9) . . ?
C11 C12 H12A 109.4 . . ?
C13 C12 H12A 109.4 . . ?
C11 C12 H12B 109.4 . . ?
C13 C12 H12B 109.4 . . ?
H12A C12 H12B 108.0 . . ?
C14 C13 C12 113.7(10) . . ?
C14 C13 H13A 108.8 . . ?
C12 C13 H13A 108.8 . . ?
C14 C13 H13B 108.8 . . ?
C12 C13 H13B 108.8 . . ?
H13A C13 H13B 107.7 . . ?
C13 C14 H14A 109.5 . . ?
C13 C14 H14B 109.5 . . ?
H14A C14 H14B 109.5 . . ?
C13 C14 H14C 109.5 . . ?
H14A C14 H14C 109.5 . . ?
H14B C14 H14C 109.5 . . ?
C16 C15 N3 116.3(8) . . ?
C16 C15 H15A 108.2 . . ?
N3 C15 H15A 108.2 . . ?
C16 C15 H15B 108.2 . . ?
N3 C15 H15B 108.2 . . ?
H15A C15 H15B 107.4 . . ?
C15 C16 C17 113.3(9) . . ?
C15 C16 H16A 108.9 . . ?
C17 C16 H16A 108.9 . . ?
C15 C16 H16B 108.9 . . ?
C17 C16 H16B 108.9 . . ?
H16A C16 H16B 107.7 . . ?
C18 C17 C16 114.3(11) . . ?
C18 C17 H17A 108.7 . . ?
C16 C17 H17A 108.7 . . ?
C18 C17 H17B 108.7 . . ?
C16 C17 H17B 108.7 . . ?
H17A C17 H17B 107.6 . . ?
C17 C18 H18A 109.5 . . ?
C17 C18 H18B 109.5 . . ?
H18A C18 H18B 109.5 . . ?
C17 C18 H18C 109.5 . . ?
H18A C18 H18C 109.5 . . ?
H18B C18 H18C 109.5 . . ?
C20 C19 N3 116.6(9) . . ?
C20 C19 H19A 108.1 . . ?
N3 C19 H19A 108.1 . . ?
C20 C19 H19B 108.1 . . ?
N3 C19 H19B 108.1 . . ?
H19A C19 H19B 107.3 . . ?
C19 C20 C21 108.1(10) . . ?
C19 C20 H20A 110.1 . . ?
C21 C20 H20A 110.1 . . ?
C19 C20 H20B 110.1 . . ?
C21 C20 H20B 110.1 . . ?
H20A C20 H20B 108.4 . . ?
C22 C21 C20 114.9(15) . . ?
C22 C21 H21A 108.5 . . ?
C20 C21 H21A 108.5 . . ?
C22 C21 H21B 108.5 . . ?
C20 C21 H21B 108.5 . . ?
H21A C21 H21B 107.5 . . ?
C21 C22 H22A 109.5 . . ?
C21 C22 H22B 109.5 . . ?
H22A C22 H22B 109.5 . . ?
C21 C22 H22C 109.5 . . ?
H22A C22 H22C 109.5 . . ?
H22B C22 H22C 109.5 . . ?
C27 N4 C31 113.4(11) . . ?
C27 N4 C35 112.8(10) . . ?
C31 N4 C35 110.1(10) . . ?
C27 N4 C23 109.8(10) . . ?
C31 N4 C23 104.1(9) . . ?
C35 N4 C23 106.0(10) . . ?
C24 C23 N4 131.7(16) . . ?
C24 C23 H23A 104.3 . . ?
N4 C23 H23A 104.3 . . ?
C24 C23 H23B 104.3 . . ?
N4 C23 H23B 104.3 . . ?
H23A C23 H23B 105.6 . . ?
C23 C24 C25 116.3(18) . . ?
C23 C24 H24A 108.2 . . ?
C25 C24 H24A 108.2 . . ?
C23 C24 H24B 108.2 . . ?
C25 C24 H24B 108.2 . . ?
H24A C24 H24B 107.4 . . ?
C26 C25 C24 103.7(18) . . ?
C26 C25 H25A 111.0 . . ?
C24 C25 H25A 111.0 . . ?
C26 C25 H25B 111.0 . . ?
C24 C25 H25B 111.0 . . ?
H25A C25 H25B 109.0 . . ?
C25 C26 H26A 109.5 . . ?
C25 C26 H26B 109.5 . . ?
H26A C26 H26B 109.5 . . ?
C25 C26 H26C 109.5 . . ?
H26A C26 H26C 109.5 . . ?
H26B C26 H26C 109.5 . . ?
C28 C27 N4 121.1(15) . . ?
C28 C27 H27A 107.0 . . ?
N4 C27 H27A 107.0 . . ?
C28 C27 H27B 107.0 . . ?
N4 C27 H27B 107.0 . . ?
H27A C27 H27B 106.8 . . ?
C27 C28 C29 114.8(18) . . ?
C27 C28 H28A 108.6 . . ?
C29 C28 H28A 108.6 . . ?
C27 C28 H28B 108.6 . . ?
C29 C28 H28B 108.6 . . ?
H28A C28 H28B 107.6 . . ?
C30 C29 C28 108.4(17) . . ?
C30 C29 H29A 110.0 . . ?
C28 C29 H29A 110.0 . . ?
C30 C29 H29B 110.0 . . ?
C28 C29 H29B 110.0 . . ?
H29A C29 H29B 108.4 . . ?
C29 C30 H30A 109.5 . . ?
C29 C30 H30B 109.5 . . ?
H30A C30 H30B 109.5 . . ?
C29 C30 H30C 109.5 . . ?
H30A C30 H30C 109.5 . . ?
H30B C30 H30C 109.5 . . ?
C32 C31 N4 121.4(14) . . ?
C32 C31 H31A 107.0 . . ?
N4 C31 H31A 107.0 . . ?
C32 C31 H31B 107.0 . . ?
N4 C31 H31B 107.0 . . ?
H31A C31 H31B 106.7 . . ?
C31 C32 C33 111.1(16) . . ?
C31 C32 H32A 109.4 . . ?
C33 C32 H32A 109.4 . . ?
C31 C32 H32B 109.4 . . ?
C33 C32 H32B 109.4 . . ?
H32A C32 H32B 108.0 . . ?
C34 C33 C32 108.9(19) . . ?
C34 C33 H33A 109.9 . . ?
C32 C33 H33A 109.9 . . ?
C34 C33 H33B 109.9 . . ?
C32 C33 H33B 109.9 . . ?
H33A C33 H33B 108.3 . . ?
C33 C34 H34A 109.5 . . ?
C33 C34 H34B 109.5 . . ?
H34A C34 H34B 109.5 . . ?
C33 C34 H34C 109.5 . . ?
H34A C34 H34C 109.5 . . ?
H34B C34 H34C 109.5 . . ?
C36 C35 N4 108.5(17) . . ?
C36 C35 H35A 110.0 . . ?
N4 C35 H35A 110.0 . . ?
C36 C35 H35B 110.0 . . ?
N4 C35 H35B 110.0 . . ?
H35A C35 H35B 108.4 . . ?
C35 C36 C37 123.0(19) . . ?
C35 C36 H36A 106.6 . . ?
C37 C36 H36A 106.6 . . ?
C35 C36 H36B 106.6 . . ?
C37 C36 H36B 106.6 . . ?
H36A C36 H36B 106.5 . . ?
C38 C37 C36 107.6(19) . . ?
C38 C37 H37A 110.2 . . ?
C36 C37 H37A 110.2 . . ?
C38 C37 H37B 110.2 . . ?
C36 C37 H37B 110.2 . . ?
H37A C37 H37B 108.5 . . ?
C37 C38 H38A 109.5 . . ?
C37 C38 H38B 109.5 . . ?
H38A C38 H38B 109.5 . . ?
C37 C38 H38C 109.5 . . ?
H38A C38 H38C 109.5 . . ?
H38B C38 H38C 109.5 . . ?

loop_
_geom_bond_atom_site_label_1
_geom_bond_atom_site_label_2
_geom_bond_distance
_geom_bond_site_symmetry_2
_geom_bond_publ_flag
Mo1 N1 1.707(10) . ?
Mo1 O3 1.901(7) . ?
Mo1 O2 1.964(7) . ?
Mo1 O18 1.966(8) . ?
Mo1 O4 1.969(7) . ?
Mo1 O1 2.242(6) . ?
Mo2 O5 1.678(7) . ?
Mo2 O7 1.904(7) . ?
Mo2 O8 1.923(7) . ?
Mo2 O3 1.935(7) . ?
Mo2 O6 1.973(6) . ?
Mo2 O1 2.339(6) . ?
Mo3 O9 1.683(6) . ?
Mo3 O6 1.896(6) . ?
Mo3 O2 1.919(6) . ?
Mo3 O10 1.944(6) . ?
Mo3 O11 1.977(6) . ?
Mo3 O1 2.354(5) . ?
Mo4 O12 1.661(7) . ?
Mo4 O13 1.895(6) . ?
Mo4 O10 1.919(6) . ?
Mo4 O14 1.922(7) . ?
Mo4 O7 1.959(7) . ?
Mo4 O1 2.370(6) . ?
Mo5 O15 1.701(7) . ?
Mo5 O4 1.882(7) . ?
Mo5 O11 1.907(6) . ?
Mo5 O13 1.945(7) . ?
Mo5 O16 1.975(6) . ?
Mo5 O1 2.337(5) . ?
Mo6 O17 1.687(7) . ?
Mo6 O16 1.909(7) . ?
Mo6 O18 1.911(8) . ?
Mo6 O14 1.940(8) . ?
Mo6 O8 1.974(7) . ?
Mo6 O1 2.329(5) . ?
N1 C1 1.421(14) . ?
C6 C5 1.383(7) . ?
C6 C1 1.402(9) . ?
C6 H6 0.9300 . ?
C1 C2 1.384(7) . ?
C2 C3 1.399(9) . ?
C2 H2 0.9300 . ?
C3 C4 1.398(9) . ?
C3 H3 0.9300 . ?
C4 C5 1.395(9) . ?
C4 H4 0.9300 . ?
C5 N2 1.426(18) . ?
N2 O19 1.260(12) . ?
N2 O20 1.266(12) . ?
N3 C19 1.513(12) . ?
N3 C11 1.522(10) . ?
N3 C15 1.532(10) . ?
N3 C7 1.550(11) . ?
C7 C8 1.502(10) . ?
C7 H7A 0.9700 . ?
C7 H7B 0.9700 . ?
C8 C9 1.529(12) . ?
C8 H8A 0.9700 . ?
C8 H8B 0.9700 . ?
C9 C10 1.486(12) . ?
C9 H9A 0.9700 . ?
C9 H9B 0.9700 . ?
C10 H10A 0.9600 . ?
C10 H10B 0.9600 . ?
C10 H10C 0.9600 . ?
C11 C12 1.508(10) . ?
C11 H11A 0.9700 . ?
C11 H11B 0.9700 . ?
C12 C13 1.533(10) . ?
C12 H12A 0.9700 . ?
C12 H12B 0.9700 . ?
C13 C14 1.477(12) . ?
C13 H13A 0.9700 . ?
C13 H13B 0.9700 . ?
C14 H14A 0.9600 . ?
C14 H14B 0.9600 . ?
C14 H14C 0.9600 . ?
C15 C16 1.488(10) . ?
C15 H15A 0.9700 . ?
C15 H15B 0.9700 . ?
C16 C17 1.515(11) . ?
C16 H16A 0.9700 . ?
C16 H16B 0.9700 . ?
C17 C18 1.485(12) . ?
C17 H17A 0.9700 . ?
C17 H17B 0.9700 . ?
C18 H18A 0.9600 . ?
C18 H18B 0.9600 . ?
C18 H18C 0.9600 . ?
C19 C20 1.512(11) . ?
C19 H19A 0.9700 . ?
C19 H19B 0.9700 . ?
C20 C21 1.536(13) . ?
C20 H20A 0.9700 . ?
C20 H20B 0.9700 . ?
C21 C22 1.380(14) . ?
C21 H21A 0.9700 . ?
C21 H21B 0.9700 . ?
C22 H22A 0.9600 . ?
C22 H22B 0.9600 . ?
C22 H22C 0.9600 . ?
N4 C27 1.465(14) . ?
N4 C31 1.497(13) . ?
N4 C35 1.517(14) . ?
N4 C23 1.571(14) . ?
C23 C24 1.405(14) . ?
C23 H23A 0.9700 . ?
C23 H23B 0.9700 . ?
C24 C25 1.507(15) . ?
C24 H24A 0.9700 . ?
C24 H24B 0.9700 . ?
C25 C26 1.447(16) . ?
C25 H25A 0.9700 . ?
C25 H25B 0.9700 . ?
C26 H26A 0.9600 . ?
C26 H26B 0.9600 . ?
C26 H26C 0.9600 . ?
C27 C28 1.451(15) . ?
C27 H27A 0.9700 . ?
C27 H27B 0.9700 . ?
C28 C29 1.530(15) . ?
C28 H28A 0.9700 . ?
C28 H28B 0.9700 . ?
C29 C30 1.455(15) . ?
C29 H29A 0.9700 . ?
C29 H29B 0.9700 . ?
C30 H30A 0.9600 . ?
C30 H30B 0.9600 . ?
C30 H30C 0.9600 . ?
C31 C32 1.441(14) . ?
C31 H31A 0.9700 . ?
C31 H31B 0.9700 . ?
C32 C33 1.570(15) . ?
C32 H32A 0.9700 . ?
C32 H32B 0.9700 . ?
C33 C34 1.498(17) . ?
C33 H33A 0.9700 . ?
C33 H33B 0.9700 . ?
C34 H34A 0.9600 . ?
C34 H34B 0.9600 . ?
C34 H34C 0.9600 . ?
C35 C36 1.421(15) . ?
C35 H35A 0.9700 . ?
C35 H35B 0.9700 . ?
C36 C37 1.553(15) . ?
C36 H36A 0.9700 . ?
C36 H36B 0.9700 . ?
C37 C38 1.481(17) . ?
C37 H37A 0.9700 . ?
C37 H37B 0.9700 . ?
C38 H38A 0.9600 . ?
C38 H38B 0.9600 . ?
C38 H38C 0.9600 . ?

loop_
_geom_hbond_atom_site_label_D
_geom_hbond_atom_site_label_H
_geom_hbond_atom_site_label_A
_geom_hbond_distance_DH
_geom_hbond_distance_HA
_geom_hbond_distance_DA
_geom_hbond_angle_DHA
_geom_hbond_site_symmetry_A
C2 H2 O7 0.93 2.93 3.468(14) 118.0 4_575
C3 H3 O5 0.93 2.71 3.482(17) 141.3 4_575
